data_4061742
loop_
_publ_author_name
'Esteruelas, M. A.'
'L\'opez, A. M. L.'
'O\~nate, E.'
'Royo, E.'

_publ_section_title
;
A Useful Access to the Chemistry of the Indenyl-Osmium-Triisopropyl Moiety
;
_journal_name_full Organometallics
_journal_paper_doi 10.1021/om050595c
_journal_year 2005
_chemical_formula_sum 'C28 H49 F3 O3 Os P2 S'
_chemical_formula_weight 774.87
_space_group_IT_number 14
_symmetry_cell_setting monoclinic
_symmetry_space_group_name_Hall '-P 2yn'
_symmetry_space_group_name_H-M 'P 1 21/n 1'
_cell_angle_alpha 90.00
_cell_angle_beta 91.480(4)
_cell_angle_gamma 90.00
_cell_formula_units_Z 4
_cell_length_a 13.538(3)
_cell_length_b 16.233(4)
_cell_length_c 14.163(3)
_cell_measurement_temperature 100(2)
_cell_volume 3111.3(13)
_diffrn_ambient_temperature 100(2)
_exptl_crystal_density_diffrn 1.654
_cod_original_sg_symbol_H-M 'P 21/n'
_cod_database_code 4061742

loop_
_symmetry_equiv_pos_as_xyz
'x, y, z'
'-x+1/2, y+1/2, -z+1/2'
'-x, -y, -z'
'x-1/2, -y-1/2, z-1/2'

loop_
_atom_site_label
_atom_site_type_symbol
_atom_site_fract_x
_atom_site_fract_y
_atom_site_fract_z
_atom_site_U_iso_or_equiv
_atom_site_adp_type
_atom_site_occupancy
_atom_site_symmetry_multiplicity
_atom_site_calc_flag
_atom_site_refinement_flags
_atom_site_disorder_assembly
_atom_site_disorder_group
H01 H 0.712(2) 0.227(2) 0.400(2) 0.024(10) Uiso 1 1 d . . .
Os Os 0.731910(10) 0.164842(9) 0.461258(10) 0.01136(4) Uani 1 1 d . . .
P1 P 0.80731(7) 0.27497(6) 0.53661(6) 0.0128(2) Uani 1 1 d . . .
P2 P 0.82530(7) 0.12398(6) 0.32863(7) 0.0127(2) Uani 1 1 d . . .
S S 0.69754(7) 0.16786(7) 0.88775(7) 0.0266(2) Uani 1 1 d . . .
F1 F 0.86409(17) 0.09807(15) 0.84049(16) 0.0365(6) Uani 1 1 d . . .
F2 F 0.8505(2) 0.11571(17) 0.98850(17) 0.0610(9) Uani 1 1 d . . .
F3 F 0.88086(18) 0.21836(15) 0.8986(2) 0.0569(8) Uani 1 1 d . . .
O1 O 0.69206(19) 0.20631(18) 0.79650(18) 0.0382(8) Uani 1 1 d . . .
O2 O 0.6570(2) 0.08727(18) 0.8907(3) 0.0712(13) Uani 1 1 d . . .
O3 O 0.6732(2) 0.22092(19) 0.96394(19) 0.0501(9) Uani 1 1 d . . .
C1 C 0.8655(3) 0.2063(2) 0.6226(2) 0.0142(8) Uani 1 1 d . . .
H1 H 0.818(2) 0.2025(19) 0.667(2) 0.017 Uiso 1 1 d . . .
C2 C 0.8575(3) 0.1335(2) 0.5537(3) 0.0166(9) Uani 1 1 d . . .
H2A H 0.910(2) 0.130(2) 0.522(2) 0.020 Uiso 1 1 d . . .
H2B H 0.845(2) 0.085(2) 0.579(2) 0.020 Uiso 1 1 d . . .
C3 C 0.9666(2) 0.2225(2) 0.6683(2) 0.0193(9) Uani 1 1 d . . .
H3A H 0.9891 0.1730 0.7023 0.029 Uiso 1 1 calc R . .
H3B H 0.9619 0.2685 0.7128 0.029 Uiso 1 1 calc R . .
H3C H 1.0137 0.2363 0.6194 0.029 Uiso 1 1 calc R . .
C4 C 0.7207(2) 0.3459(2) 0.5934(2) 0.0163(8) Uani 1 1 d . . .
H4 H 0.6654 0.3101 0.6145 0.020 Uiso 1 1 calc R . .
C5 C 0.7597(3) 0.3880(2) 0.6834(2) 0.0229(9) Uani 1 1 d . . .
H5A H 0.8073 0.4308 0.6669 0.034 Uiso 1 1 calc R . .
H5B H 0.7922 0.3471 0.7245 0.034 Uiso 1 1 calc R . .
H5C H 0.7045 0.4131 0.7164 0.034 Uiso 1 1 calc R . .
C6 C 0.6726(3) 0.4068(2) 0.5244(3) 0.0254(10) Uani 1 1 d . . .
H6A H 0.6154 0.4324 0.5536 0.038 Uiso 1 1 calc R . .
H6B H 0.6509 0.3776 0.4669 0.038 Uiso 1 1 calc R . .
H6C H 0.7205 0.4494 0.5082 0.038 Uiso 1 1 calc R . .
C7 C 0.9058(2) 0.3345(2) 0.4810(2) 0.0148(7) Uani 1 1 d . . .
H7 H 0.9608 0.2949 0.4698 0.018 Uiso 1 1 calc R . .
C8 C 0.8776(3) 0.3714(2) 0.3847(3) 0.0230(9) Uani 1 1 d . . .
H8A H 0.8334 0.4185 0.3934 0.035 Uiso 1 1 calc R . .
H8B H 0.8438 0.3296 0.3458 0.035 Uiso 1 1 calc R . .
H8C H 0.9373 0.3897 0.3533 0.035 Uiso 1 1 calc R . .
C9 C 0.9493(3) 0.4024(2) 0.5449(3) 0.0212(9) Uani 1 1 d . . .
H9A H 1.0120 0.4214 0.5196 0.032 Uiso 1 1 calc R . .
H9B H 0.9607 0.3805 0.6087 0.032 Uiso 1 1 calc R . .
H9C H 0.9028 0.4487 0.5472 0.032 Uiso 1 1 calc R . .
C10 C 0.8330(3) 0.0105(2) 0.3166(2) 0.0157(8) Uani 1 1 d . . .
H10 H 0.7628 -0.0082 0.3091 0.019 Uiso 1 1 calc R . .
C11 C 0.8729(3) -0.0344(2) 0.4045(2) 0.0189(9) Uani 1 1 d . . .
H11A H 0.8589 -0.0934 0.3986 0.028 Uiso 1 1 calc R . .
H11B H 0.8409 -0.0126 0.4605 0.028 Uiso 1 1 calc R . .
H11C H 0.9444 -0.0259 0.4107 0.028 Uiso 1 1 calc R . .
C12 C 0.8838(3) -0.0214(2) 0.2282(2) 0.0229(9) Uani 1 1 d . . .
H12A H 0.9548 -0.0102 0.2336 0.034 Uiso 1 1 calc R . .
H12B H 0.8560 0.0066 0.1722 0.034 Uiso 1 1 calc R . .
H12C H 0.8729 -0.0809 0.2222 0.034 Uiso 1 1 calc R . .
C13 C 0.7648(2) 0.1508(2) 0.2127(2) 0.0163(8) Uani 1 1 d . . .
H13 H 0.8136 0.1370 0.1633 0.020 Uiso 1 1 calc R . .
C15 C 0.7405(3) 0.2425(2) 0.2001(2) 0.0220(9) Uani 1 1 d . . .
H15A H 0.7190 0.2528 0.1345 0.033 Uiso 1 1 calc R . .
H15B H 0.7994 0.2755 0.2152 0.033 Uiso 1 1 calc R . .
H15C H 0.6874 0.2578 0.2425 0.033 Uiso 1 1 calc R . .
C14 C 0.6720(3) 0.1010(2) 0.1886(2) 0.0204(9) Uani 1 1 d . . .
H14A H 0.6199 0.1155 0.2325 0.031 Uiso 1 1 calc R . .
H14B H 0.6868 0.0421 0.1942 0.031 Uiso 1 1 calc R . .
H14C H 0.6496 0.1134 0.1238 0.031 Uiso 1 1 calc R . .
C16 C 0.9536(2) 0.1662(2) 0.3163(2) 0.0163(7) Uani 1 1 d . . .
H16 H 0.9537 0.2205 0.3496 0.020 Uiso 1 1 calc R . .
C17 C 1.0366(2) 0.1154(2) 0.3649(3) 0.0227(9) Uani 1 1 d . . .
H17A H 1.0444 0.0631 0.3313 0.034 Uiso 1 1 calc R . .
H17B H 1.0195 0.1044 0.4305 0.034 Uiso 1 1 calc R . .
H17C H 1.0987 0.1464 0.3637 0.034 Uiso 1 1 calc R . .
C18 C 0.9859(3) 0.1848(2) 0.2156(2) 0.0247(10) Uani 1 1 d . . .
H18A H 1.0528 0.2080 0.2177 0.037 Uiso 1 1 calc R . .
H18B H 0.9401 0.2245 0.1861 0.037 Uiso 1 1 calc R . .
H18C H 0.9856 0.1338 0.1786 0.037 Uiso 1 1 calc R . .
C19 C 0.5733(2) 0.1378(2) 0.4220(3) 0.0177(9) Uani 1 1 d . . .
H19 H 0.5500 0.1518 0.3602 0.021 Uiso 1 1 calc R . .
C20 C 0.5804(2) 0.1921(2) 0.5003(2) 0.0163(8) Uani 1 1 d . . .
H20 H 0.5583 0.2477 0.5012 0.020 Uiso 1 1 calc R . .
C21 C 0.6265(2) 0.1490(2) 0.5774(3) 0.0167(8) Uani 1 1 d . . .
H21 H 0.6448 0.1717 0.6372 0.020 Uiso 1 1 calc R . .
C22 C 0.6401(3) 0.0651(2) 0.5485(3) 0.0164(8) Uani 1 1 d . . .
C23 C 0.6756(3) -0.0052(2) 0.5980(3) 0.0209(9) Uani 1 1 d . . .
H23 H 0.7003 -0.0006 0.6611 0.025 Uiso 1 1 calc R . .
C24 C 0.6736(3) -0.0789(2) 0.5536(3) 0.0248(10) Uani 1 1 d . . .
H24 H 0.6963 -0.1265 0.5866 0.030 Uiso 1 1 calc R . .
C25 C 0.6385(3) -0.0867(2) 0.4590(3) 0.0257(10) Uani 1 1 d . . .
H25 H 0.6376 -0.1396 0.4304 0.031 Uiso 1 1 calc R . .
C26 C 0.6059(3) -0.0207(2) 0.4078(3) 0.0217(9) Uani 1 1 d . . .
H26 H 0.5830 -0.0272 0.3442 0.026 Uiso 1 1 calc R . .
C27 C 0.6071(2) 0.0585(2) 0.4519(3) 0.0162(8) Uani 1 1 d . . .
C28 C 0.8293(3) 0.1495(2) 0.9046(3) 0.0310(11) Uani 1 1 d . . .

loop_
_atom_site_aniso_label
_atom_site_aniso_U_11
_atom_site_aniso_U_22
_atom_site_aniso_U_33
_atom_site_aniso_U_23
_atom_site_aniso_U_13
_atom_site_aniso_U_12
Os 0.01034(7) 0.01301(7) 0.01084(7) 0.00059(7) 0.00231(5) 0.00040(7)
P1 0.0123(5) 0.0140(5) 0.0123(5) 0.0005(4) 0.0030(4) 0.0002(4)
P2 0.0117(5) 0.0150(5) 0.0116(5) -0.0001(4) 0.0014(4) 0.0008(4)
S 0.0324(6) 0.0225(5) 0.0256(5) -0.0011(5) 0.0138(4) -0.0007(5)
F1 0.0329(15) 0.0440(16) 0.0331(15) -0.0003(12) 0.0111(12) 0.0069(12)
F2 0.095(2) 0.066(2) 0.0217(15) 0.0080(14) -0.0021(15) 0.0420(17)
F3 0.0388(17) 0.0310(16) 0.100(2) -0.0040(16) -0.0229(16) -0.0085(13)
O1 0.0278(17) 0.071(2) 0.0165(16) 0.0050(15) 0.0063(13) 0.0098(15)
O2 0.045(2) 0.0235(19) 0.148(4) 0.002(2) 0.049(2) -0.0101(16)
O3 0.078(3) 0.054(2) 0.0183(17) -0.0016(15) 0.0080(16) 0.0378(19)
C1 0.015(2) 0.0164(19) 0.0116(19) 0.0007(16) 0.0061(15) -0.0030(16)
C2 0.017(2) 0.0153(19) 0.017(2) 0.0037(16) 0.0033(16) 0.0009(17)
C3 0.018(2) 0.021(2) 0.019(2) 0.0018(17) -0.0015(17) -0.0014(17)
C4 0.0156(19) 0.016(2) 0.0179(19) -0.0048(17) 0.0060(15) 0.0001(16)
C5 0.028(2) 0.022(2) 0.019(2) -0.0077(17) 0.0099(18) -0.0035(18)
C6 0.027(2) 0.020(2) 0.029(2) -0.0026(19) 0.0005(19) 0.0084(18)
C7 0.0129(18) 0.0150(17) 0.0168(18) 0.0020(17) 0.0062(14) -0.0022(17)
C8 0.026(2) 0.020(2) 0.023(2) 0.0083(18) 0.0047(18) -0.0034(17)
C9 0.020(2) 0.016(2) 0.028(2) 0.0034(17) 0.0043(18) -0.0053(16)
C10 0.0134(19) 0.0156(19) 0.018(2) -0.0002(16) 0.0044(16) -0.0002(16)
C11 0.021(2) 0.0136(19) 0.023(2) -0.0012(17) 0.0054(17) 0.0036(16)
C12 0.030(2) 0.020(2) 0.019(2) -0.0039(17) 0.0071(18) -0.0007(18)
C13 0.0145(19) 0.023(2) 0.0118(18) -0.0006(16) 0.0012(15) 0.0006(16)
C15 0.025(2) 0.026(2) 0.015(2) 0.0034(17) -0.0005(17) 0.0030(18)
C14 0.020(2) 0.025(2) 0.015(2) -0.0048(17) -0.0023(17) 0.0047(18)
C16 0.0151(18) 0.0175(18) 0.0165(19) -0.0019(18) 0.0034(15) -0.0010(17)
C17 0.013(2) 0.031(2) 0.024(2) 0.0004(19) 0.0062(17) -0.0024(17)
C18 0.017(2) 0.033(3) 0.025(2) 0.0079(19) 0.0073(17) -0.0028(17)
C19 0.0130(19) 0.024(2) 0.016(2) 0.0001(16) 0.0023(16) -0.0044(16)
C20 0.0099(19) 0.019(2) 0.020(2) 0.0016(16) 0.0062(16) 0.0008(15)
C21 0.0127(19) 0.019(2) 0.018(2) -0.0001(16) 0.0042(15) -0.0022(16)
C22 0.013(2) 0.0163(19) 0.020(2) 0.0000(17) 0.0053(16) -0.0043(16)
C23 0.016(2) 0.022(2) 0.025(2) 0.0041(19) 0.0063(17) -0.0012(18)
C24 0.021(2) 0.019(2) 0.035(3) 0.0079(19) 0.0139(19) -0.0010(17)
C25 0.021(2) 0.018(2) 0.039(3) -0.0064(19) 0.016(2) -0.0065(17)
C26 0.017(2) 0.027(2) 0.021(2) -0.0070(18) 0.0066(17) -0.0064(17)
C27 0.0103(19) 0.022(2) 0.017(2) -0.0035(17) 0.0071(15) -0.0040(16)
C28 0.046(3) 0.019(2) 0.028(2) 0.001(2) -0.005(2) 0.005(2)

loop_
_geom_bond_atom_site_label_1
_geom_bond_atom_site_label_2
_geom_bond_distance
_geom_bond_site_symmetry_2
_geom_bond_publ_flag
Os C2 2.179(4) . ?
Os C20 2.184(3) . ?
Os C21 2.221(3) . ?
Os C19 2.248(3) . ?
Os P1 2.3066(10) . ?
Os P2 2.3853(10) . ?
Os C22 2.402(3) . ?
Os C27 2.417(3) . ?
Os H01 1.36(3) . ?
P1 C1 1.815(4) . ?
P1 C7 1.841(3) . ?
P1 C4 1.843(3) . ?
P2 C10 1.853(4) . ?
P2 C13 1.867(3) . ?
P2 C16 1.879(3) . ?
S O2 1.419(3) . ?
S O3 1.426(3) . ?
S O1 1.435(3) . ?
S C28 1.818(4) . ?
F1 C28 1.329(4) . ?
F2 C28 1.333(4) . ?
F3 C28 1.322(4) . ?
C1 C3 1.522(4) . ?
C1 C2 1.534(5) . ?
C1 H1 0.91(3) . ?
C2 H2A 0.86(3) . ?
C2 H2B 0.89(3) . ?
C3 H3A 0.9800 . ?
C3 H3B 0.9800 . ?
C3 H3C 0.9800 . ?
C4 C6 1.525(5) . ?
C4 C5 1.528(4) . ?
C4 H4 1.0000 . ?
C5 H5A 0.9800 . ?
C5 H5B 0.9800 . ?
C5 H5C 0.9800 . ?
C6 H6A 0.9800 . ?
C6 H6B 0.9800 . ?
C6 H6C 0.9800 . ?
C7 C8 1.529(4) . ?
C7 C9 1.533(5) . ?
C7 H7 1.0000 . ?
C8 H8A 0.9800 . ?
C8 H8B 0.9800 . ?
C8 H8C 0.9800 . ?
C9 H9A 0.9800 . ?
C9 H9B 0.9800 . ?
C9 H9C 0.9800 . ?
C10 C11 1.529(4) . ?
C10 C12 1.534(4) . ?
C10 H10 1.0000 . ?
C11 H11A 0.9800 . ?
C11 H11B 0.9800 . ?
C11 H11C 0.9800 . ?
C12 H12A 0.9800 . ?
C12 H12B 0.9800 . ?
C12 H12C 0.9800 . ?
C13 C14 1.526(4) . ?
C13 C15 1.534(5) . ?
C13 H13 1.0000 . ?
C15 H15A 0.9800 . ?
C15 H15B 0.9800 . ?
C15 H15C 0.9800 . ?
C14 H14A 0.9800 . ?
C14 H14B 0.9800 . ?
C14 H14C 0.9800 . ?
C16 C18 1.532(4) . ?
C16 C17 1.542(4) . ?
C16 H16 1.0000 . ?
C17 H17A 0.9800 . ?
C17 H17B 0.9800 . ?
C17 H17C 0.9800 . ?
C18 H18A 0.9800 . ?
C18 H18B 0.9800 . ?
C18 H18C 0.9800 . ?
C19 C20 1.419(5) . ?
C19 C27 1.427(5) . ?
C19 H19 0.9500 . ?
C20 C21 1.428(5) . ?
C20 H20 0.9500 . ?
C21 C22 1.435(5) . ?
C21 H21 0.9500 . ?
C22 C23 1.416(5) . ?
C22 C27 1.431(5) . ?
C23 C24 1.352(5) . ?
C23 H23 0.9500 . ?
C24 C25 1.416(5) . ?
C24 H24 0.9500 . ?
C25 C26 1.360(5) . ?
C25 H25 0.9500 . ?
C26 C27 1.430(5) . ?
C26 H26 0.9500 . ?
